data_4337886
loop_
_publ_author_name
'Hess, Jeannine'
'Konatschnig, Sandro'
'Morard, Sandra'
'Pierroz, Vanessa'
'Ferrari, Stefano'
'Spingler, Bernhard'
'Gasser, Gilles'

_publ_section_title
;
 Novel, Mercury-Free Synthetic Pathway for Trifluoromethylthio-Substituted
 Metallocenes.
;
_journal_issue 7
_journal_name_full 'Inorganic chemistry'
_journal_page_first 3662
_journal_paper_doi 10.1021/ic403169z
_journal_volume 53
_journal_year 2014
_chemical_formula_sum 'C10 H8 I2 Ru'
_chemical_formula_weight 483.03
_chemical_name_systematic
; 
 ? 
;
_space_group_IT_number 2
_symmetry_cell_setting triclinic
_symmetry_space_group_name_Hall '-P 1'
_symmetry_space_group_name_H-M 'P -1'
_atom_sites_solution_hydrogens geom
_atom_sites_solution_primary direct
_atom_sites_solution_secondary difmap
_audit_creation_method SHELXL-97
_cell_angle_alpha 112.155(3)
_cell_angle_beta 91.782(3)
_cell_angle_gamma 93.535(3)
_cell_formula_units_Z 8
_cell_length_a 8.6139(3)
_cell_length_b 15.6899(5)
_cell_length_c 17.6143(6)
_cell_measurement_reflns_used 9432
_cell_measurement_temperature 183(2)
_cell_measurement_theta_max 28.4330
_cell_measurement_theta_min 2.8410
_cell_volume 2196.83(14)
_computing_cell_refinement 'CrysAlis RED (Oxford, 2014)'
_computing_data_collection 'CrysAlis CCD (Oxford, 2013)'
_computing_data_reduction 'CrysAlis RED (Oxford, 2014)'
_computing_molecular_graphics 'ORTEP-3 (Farrugia, 1997)'
_computing_publication_material 'SHELXL-97 (Sheldrick, 2008)'
_computing_structure_refinement 'SHELXL-97 (Sheldrick, 2008)'
_computing_structure_solution 'SIR-97 (Altomare, 1999)'
_diffrn_ambient_temperature 183(2)
_diffrn_detector_area_resol_mean 10.4498
_diffrn_measured_fraction_theta_full 0.980
_diffrn_measured_fraction_theta_max 0.980
_diffrn_measurement_device_type 'Xcalibur Ruby'
_diffrn_measurement_method '\o oscillation scan'
_diffrn_radiation_monochromator graphite
_diffrn_radiation_source 'Enhance (Mo) X-ray Source'
_diffrn_radiation_type MoK\a
_diffrn_radiation_wavelength 0.7107
_diffrn_reflns_av_R_equivalents 0.0000
_diffrn_reflns_av_sigmaI/netI 0.0649
_diffrn_reflns_limit_h_max 11
_diffrn_reflns_limit_h_min -11
_diffrn_reflns_limit_k_max 19
_diffrn_reflns_limit_k_min -20
_diffrn_reflns_limit_l_max 22
_diffrn_reflns_limit_l_min -22
_diffrn_reflns_number 15191
_diffrn_reflns_theta_full 27.10
_diffrn_reflns_theta_max 27.10
_diffrn_reflns_theta_min 2.36
_exptl_absorpt_coefficient_mu 6.999
_exptl_absorpt_correction_T_max 0.8162
_exptl_absorpt_correction_T_min 0.4813
_exptl_absorpt_correction_type multi-scan
_exptl_absorpt_process_details
;
CrysAlisPro, Agilent Technologies,
Version 1.171.36.32 (release 02-08-2013 CrysAlis171 .NET)
(compiled Aug  2 2013,16:46:58)
Empirical absorption correction using spherical harmonics,
 implemented in SCALE3 ABSPACK scaling algorithm.
;
_exptl_crystal_colour colourless
_exptl_crystal_density_diffrn 2.921
_exptl_crystal_density_method 'not measured'
_exptl_crystal_description plate
_exptl_crystal_F_000 1744
_exptl_crystal_size_max 0.09
_exptl_crystal_size_mid 0.08
_exptl_crystal_size_min 0.03
_refine_diff_density_max 1.808
_refine_diff_density_min -1.361
_refine_diff_density_rms 0.313
_refine_ls_extinction_method none
_refine_ls_goodness_of_fit_ref 0.957
_refine_ls_hydrogen_treatment constr
_refine_ls_matrix_type full
_refine_ls_number_parameters 470
_refine_ls_number_reflns 15194
_refine_ls_number_restraints 0
_refine_ls_restrained_S_all 0.957
_refine_ls_R_factor_all 0.0703
_refine_ls_R_factor_gt 0.0410
_refine_ls_shift/su_max 0.002
_refine_ls_shift/su_mean 0.000
_refine_ls_structure_factor_coef Fsqd
_refine_ls_weighting_details 'calc w=1/[\s^2^(Fo^2^)+(0.0488P)^2^+0.0000P] where P=(Fo^2^+2Fc^2^)/3'
_refine_ls_weighting_scheme calc
_refine_ls_wR_factor_gt 0.0901
_refine_ls_wR_factor_ref 0.0961
_reflns_number_gt 10444
_reflns_number_total 15194
_reflns_threshold_expression >2sigma(I)
_cod_data_source_file ic403169z_si_004.cif
_cod_data_source_block jh011113
_cod_depositor_comments 'Adding full bibliography for 4337882--4337887.cif.'
_cod_original_cell_volume 2196.83(13)
_cod_original_sg_symbol_H-M P-1
_cod_database_code 4337886

loop_
_symmetry_equiv_pos_as_xyz
'x, y, z'
'-x, -y, -z'

loop_
_atom_site_label
_atom_site_type_symbol
_atom_site_fract_x
_atom_site_fract_y
_atom_site_fract_z
_atom_site_U_iso_or_equiv
_atom_site_adp_type
_atom_site_occupancy
_atom_site_symmetry_multiplicity
_atom_site_calc_flag
_atom_site_refinement_flags
Ru1 Ru -0.67604(6) -0.25730(4) 0.27790(3) 0.01528(12) Uani 1 1 d .
Ru11 Ru -0.16899(6) 0.32360(4) 0.46289(3) 0.01498(12) Uani 1 1 d .
Ru21 Ru -0.04134(6) 0.25289(4) 0.16046(3) 0.01514(12) Uani 1 1 d .
Ru31 Ru -0.30135(6) -0.17840(4) 0.08378(3) 0.01627(12) Uani 1 1 d .
C1 C -0.5489(8) -0.3762(5) 0.2630(4) 0.0206(16) Uani 1 1 d .
C2 C -0.5692(8) -0.3691(5) 0.1863(4) 0.0234(16) Uani 1 1 d .
H2A H -0.4891 -0.3585 0.1542 0.028 Uiso 1 1 calc R
C3 C -0.7310(8) -0.3807(5) 0.1657(4) 0.0238(17) Uani 1 1 d .
H3A H -0.7794 -0.3810 0.1163 0.029 Uiso 1 1 calc R
C4 C -0.8083(9) -0.3918(5) 0.2316(5) 0.0278(18) Uani 1 1 d .
H4A H -0.9179 -0.3997 0.2345 0.033 Uiso 1 1 calc R
C5 C -0.6957(8) -0.3891(5) 0.2917(4) 0.0234(16) Uani 1 1 d .
H5A H -0.7149 -0.3948 0.3425 0.028 Uiso 1 1 calc R
C6 C -0.5595(8) -0.1276(5) 0.3619(4) 0.0213(16) Uani 1 1 d .
C7 C -0.5844(8) -0.1236(5) 0.2839(4) 0.0207(16) Uani 1 1 d .
H7A H -0.5062 -0.1159 0.2497 0.025 Uiso 1 1 calc R
C8 C -0.7497(9) -0.1332(5) 0.2658(4) 0.0245(17) Uani 1 1 d .
H8A H -0.8000 -0.1325 0.2173 0.029 Uiso 1 1 calc R
C9 C -0.8244(9) -0.1439(5) 0.3316(5) 0.0296(18) Uani 1 1 d .
H9A H -0.9338 -0.1514 0.3355 0.036 Uiso 1 1 calc R
C10 C -0.7071(8) -0.1417(5) 0.3917(4) 0.0212(16) Uani 1 1 d .
H10A H -0.7243 -0.1483 0.4423 0.025 Uiso 1 1 calc R
C11 C -0.3817(8) 0.2465(5) 0.3987(4) 0.0172(15) Uani 1 1 d .
C12 C -0.4164(8) 0.3051(5) 0.4796(4) 0.0217(16) Uani 1 1 d .
H12A H -0.4553 0.2856 0.5209 0.026 Uiso 1 1 calc R
C13 C -0.3827(8) 0.3967(5) 0.4872(4) 0.0233(17) Uani 1 1 d .
H13A H -0.3949 0.4502 0.5346 0.028 Uiso 1 1 calc R
C14 C -0.3273(8) 0.3957(5) 0.4116(4) 0.0212(16) Uani 1 1 d .
H14A H -0.2967 0.4483 0.3997 0.025 Uiso 1 1 calc R
C15 C -0.3260(8) 0.3012(5) 0.3566(4) 0.0179(15) Uani 1 1 d .
H15A H -0.2934 0.2797 0.3020 0.021 Uiso 1 1 calc R
C16 C 0.0124(8) 0.2366(5) 0.4733(4) 0.0195(15) Uani 1 1 d .
C17 C -0.0255(8) 0.2960(5) 0.5538(4) 0.0197(16) Uani 1 1 d .
H17A H -0.0672 0.2773 0.5949 0.024 Uiso 1 1 calc R
C18 C 0.0113(8) 0.3884(5) 0.5605(4) 0.0237(17) Uani 1 1 d .
H18A H -0.0010 0.4423 0.6076 0.028 Uiso 1 1 calc R
C19 C 0.0694(8) 0.3866(5) 0.4856(4) 0.0227(16) Uani 1 1 d .
H19A H 0.1025 0.4390 0.4738 0.027 Uiso 1 1 calc R
C20 C 0.0694(8) 0.2930(5) 0.4313(4) 0.0216(16) Uani 1 1 d .
H20A H 0.1016 0.2717 0.3766 0.026 Uiso 1 1 calc R
C21 C 0.1277(8) 0.3698(5) 0.2271(4) 0.0201(16) Uani 1 1 d .
C22 C -0.0181(8) 0.3835(5) 0.2660(4) 0.0212(16) Uani 1 1 d .
H22A H -0.0355 0.3886 0.3205 0.025 Uiso 1 1 calc R
C23 C -0.1316(8) 0.3880(5) 0.2071(5) 0.0236(17) Uani 1 1 d .
H23A H -0.2386 0.3969 0.2160 0.028 Uiso 1 1 calc R
C24 C -0.0592(9) 0.3770(5) 0.1335(4) 0.0224(16) Uani 1 1 d .
H24A H -0.1086 0.3780 0.0848 0.027 Uiso 1 1 calc R
C25 C 0.0997(8) 0.3643(5) 0.1448(4) 0.0206(16) Uani 1 1 d .
H25A H 0.1750 0.3538 0.1046 0.025 Uiso 1 1 calc R
C26 C 0.0322(8) 0.1214(5) 0.1560(4) 0.0187(15) Uani 1 1 d .
C27 C -0.1118(8) 0.1378(4) 0.1959(4) 0.0189(15) Uani 1 1 d .
H27A H -0.1285 0.1441 0.2508 0.023 Uiso 1 1 calc R
C28 C -0.2255(8) 0.1428(5) 0.1373(4) 0.0254(17) Uani 1 1 d .
H28A H -0.3316 0.1541 0.1468 0.030 Uiso 1 1 calc R
C29 C -0.1537(8) 0.1281(5) 0.0631(5) 0.0252(17) Uani 1 1 d .
H29A H -0.2035 0.1265 0.0136 0.030 Uiso 1 1 calc R
C30 C 0.0078(8) 0.1162(4) 0.0752(4) 0.0199(15) Uani 1 1 d .
H30A H 0.0843 0.1066 0.0357 0.024 Uiso 1 1 calc R
C31 C -0.4913(8) -0.2562(5) -0.0038(4) 0.0205(16) Uani 1 1 d .
C32 C -0.5528(8) -0.1997(5) 0.0702(4) 0.0216(16) Uani 1 1 d .
H32A H -0.6135 -0.2208 0.1048 0.026 Uiso 1 1 calc R
C33 C -0.5085(8) -0.1063(5) 0.0841(5) 0.0247(17) Uani 1 1 d .
H33A H -0.5334 -0.0535 0.1294 0.030 Uiso 1 1 calc R
C34 C -0.4189(8) -0.1066(5) 0.0169(4) 0.0238(17) Uani 1 1 d .
H34A H -0.3739 -0.0535 0.0097 0.029 Uiso 1 1 calc R
C35 C -0.4087(8) -0.1993(5) -0.0371(4) 0.0219(16) Uani 1 1 d .
H35A H -0.3559 -0.2195 -0.0867 0.026 Uiso 1 1 calc R
C36 C -0.1370(8) -0.2627(5) 0.1143(4) 0.0204(16) Uani 1 1 d .
C37 C -0.2025(8) -0.2044(5) 0.1874(4) 0.0246(17) Uani 1 1 d .
H37A H -0.2644 -0.2241 0.2224 0.030 Uiso 1 1 calc R
C38 C -0.1579(9) -0.1107(5) 0.1985(5) 0.0292(18) Uani 1 1 d .
H38A H -0.1828 -0.0567 0.2426 0.035 Uiso 1 1 calc R
C39 C -0.0687(8) -0.1141(5) 0.1303(4) 0.0228(16) Uani 1 1 d .
H39A H -0.0244 -0.0622 0.1210 0.027 Uiso 1 1 calc R
C40 C -0.0573(8) -0.2066(5) 0.0797(4) 0.0227(16) Uani 1 1 d .
H40A H -0.0045 -0.2279 0.0301 0.027 Uiso 1 1 calc R
I1 I -0.33428(6) -0.38172(3) 0.31988(3) 0.02679(12) Uani 1 1 d .
I2 I -0.34779(6) -0.10702(3) 0.42903(3) 0.02399(12) Uani 1 1 d .
I11 I -0.43263(6) 0.10370(3) 0.34959(3) 0.02475(12) Uani 1 1 d .
I12 I 0.00779(6) 0.09379(3) 0.42971(3) 0.02547(12) Uani 1 1 d .
I21 I 0.34055(5) 0.37065(3) 0.28503(3) 0.02412(12) Uani 1 1 d .
I22 I 0.23697(6) 0.10117(3) 0.21051(3) 0.02488(12) Uani 1 1 d .
I31 I -0.52950(6) -0.39950(3) -0.05898(3) 0.02727(12) Uani 1 1 d .
I32 I -0.14596(6) -0.40574(3) 0.07162(3) 0.02590(12) Uani 1 1 d .

loop_
_atom_site_aniso_label
_atom_site_aniso_U_11
_atom_site_aniso_U_22
_atom_site_aniso_U_33
_atom_site_aniso_U_23
_atom_site_aniso_U_13
_atom_site_aniso_U_12
Ru1 0.0164(3) 0.0117(3) 0.0157(3) 0.0032(2) -0.0031(2) 0.0009(2)
Ru11 0.0156(3) 0.0118(3) 0.0160(3) 0.0041(2) -0.0035(2) -0.0001(2)
Ru21 0.0145(3) 0.0119(3) 0.0177(3) 0.0043(2) -0.0024(2) 0.0014(2)
Ru31 0.0176(3) 0.0121(3) 0.0163(3) 0.0026(2) -0.0034(2) 0.0017(2)
C1 0.026(4) 0.015(4) 0.019(4) 0.003(3) -0.005(3) 0.007(3)
C2 0.019(4) 0.017(4) 0.028(4) 0.002(3) -0.001(3) 0.000(3)
C3 0.024(4) 0.017(4) 0.024(4) 0.003(3) -0.008(3) -0.005(3)
C4 0.029(4) 0.010(4) 0.037(5) 0.001(4) 0.003(4) -0.007(3)
C5 0.027(4) 0.016(4) 0.022(4) 0.003(3) -0.001(3) 0.000(3)
C6 0.032(4) 0.012(4) 0.021(4) 0.008(3) -0.002(3) -0.001(3)
C7 0.029(4) 0.013(4) 0.017(4) 0.002(3) 0.000(3) 0.000(3)
C8 0.036(5) 0.013(4) 0.020(4) 0.002(3) -0.012(3) 0.007(3)
C9 0.033(5) 0.021(4) 0.035(5) 0.010(4) 0.011(4) 0.006(4)
C10 0.027(4) 0.018(4) 0.016(4) 0.003(3) 0.004(3) 0.004(3)
C11 0.018(4) 0.015(4) 0.013(3) 0.001(3) -0.005(3) -0.001(3)
C12 0.019(4) 0.024(4) 0.019(4) 0.006(3) -0.010(3) -0.001(3)
C13 0.013(4) 0.025(4) 0.027(4) 0.005(4) -0.004(3) 0.004(3)
C14 0.014(4) 0.020(4) 0.027(4) 0.006(3) -0.009(3) -0.001(3)
C15 0.016(4) 0.020(4) 0.017(4) 0.007(3) -0.011(3) 0.000(3)
C16 0.012(4) 0.017(4) 0.027(4) 0.006(3) -0.005(3) 0.000(3)
C17 0.023(4) 0.025(4) 0.012(4) 0.010(3) -0.005(3) 0.001(3)
C18 0.026(4) 0.016(4) 0.020(4) -0.005(3) -0.006(3) 0.006(3)
C19 0.029(4) 0.013(4) 0.020(4) 0.001(3) -0.006(3) -0.005(3)
C20 0.021(4) 0.023(4) 0.020(4) 0.008(3) -0.005(3) 0.001(3)
C21 0.019(4) 0.012(3) 0.025(4) 0.003(3) -0.007(3) 0.001(3)
C22 0.034(4) 0.012(4) 0.016(4) 0.003(3) 0.001(3) 0.004(3)
C23 0.016(4) 0.018(4) 0.043(5) 0.016(4) 0.003(3) 0.012(3)
C24 0.033(4) 0.012(4) 0.027(4) 0.014(3) -0.004(3) 0.000(3)
C25 0.023(4) 0.015(4) 0.024(4) 0.007(3) 0.004(3) 0.004(3)
C26 0.020(4) 0.012(4) 0.021(4) 0.003(3) -0.004(3) -0.001(3)
C27 0.022(4) 0.009(3) 0.028(4) 0.009(3) 0.007(3) 0.003(3)
C28 0.018(4) 0.019(4) 0.035(5) 0.007(4) -0.005(3) -0.002(3)
C29 0.020(4) 0.021(4) 0.030(4) 0.005(4) -0.004(3) 0.001(3)
C30 0.025(4) 0.012(4) 0.018(4) 0.002(3) -0.001(3) -0.002(3)
C31 0.018(4) 0.022(4) 0.023(4) 0.010(3) -0.009(3) 0.003(3)
C32 0.018(4) 0.027(4) 0.017(4) 0.005(3) -0.001(3) 0.009(3)
C33 0.022(4) 0.021(4) 0.032(4) 0.010(4) 0.006(3) 0.009(3)
C34 0.021(4) 0.018(4) 0.032(4) 0.010(3) -0.009(3) 0.008(3)
C35 0.027(4) 0.024(4) 0.013(4) 0.005(3) -0.003(3) 0.004(3)
C36 0.021(4) 0.018(4) 0.020(4) 0.004(3) -0.007(3) 0.002(3)
C37 0.026(4) 0.034(5) 0.011(4) 0.004(3) -0.007(3) 0.004(3)
C38 0.028(4) 0.025(4) 0.024(4) -0.001(4) -0.009(3) 0.002(4)
C39 0.019(4) 0.016(4) 0.024(4) -0.002(3) -0.008(3) -0.005(3)
C40 0.015(4) 0.021(4) 0.029(4) 0.006(3) -0.006(3) 0.000(3)
I1 0.0235(3) 0.0234(3) 0.0331(3) 0.0097(2) -0.0038(2) 0.0082(2)
I2 0.0254(3) 0.0189(2) 0.0236(3) 0.0049(2) -0.0075(2) -0.0033(2)
I11 0.0251(3) 0.0153(2) 0.0308(3) 0.0068(2) -0.0088(2) -0.0036(2)
I12 0.0271(3) 0.0145(2) 0.0319(3) 0.0061(2) -0.0064(2) 0.0027(2)
I21 0.0211(3) 0.0199(3) 0.0281(3) 0.0068(2) -0.0081(2) -0.0029(2)
I22 0.0231(3) 0.0169(2) 0.0341(3) 0.0090(2) -0.0039(2) 0.0055(2)
I31 0.0253(3) 0.0196(3) 0.0317(3) 0.0058(2) -0.0105(2) -0.0054(2)
I32 0.0254(3) 0.0152(2) 0.0360(3) 0.0088(2) -0.0051(2) 0.0033(2)

loop_
_atom_type_symbol
_atom_type_description
_atom_type_scat_dispersion_real
_atom_type_scat_dispersion_imag
_atom_type_scat_source
C C 0.0033 0.0016 'International Tables Vol C Tables 4.2.6.8 and 6.1.1.4'
H H 0.0000 0.0000 'International Tables Vol C Tables 4.2.6.8 and 6.1.1.4'
Ru Ru -1.2594 0.8363 'International Tables Vol C Tables 4.2.6.8 and 6.1.1.4'
I I -0.4742 1.8119 'International Tables Vol C Tables 4.2.6.8 and 6.1.1.4'

loop_
_geom_angle_atom_site_label_1
_geom_angle_atom_site_label_2
_geom_angle_atom_site_label_3
_geom_angle
C1 Ru1 C7 127.7(3)
C1 Ru1 C2 37.9(3)
C7 Ru1 C2 112.3(3)
C1 Ru1 C8 161.5(3)
C7 Ru1 C8 38.8(3)
C2 Ru1 C8 126.9(3)
C1 Ru1 C5 38.0(3)
C7 Ru1 C5 161.5(3)
C2 Ru1 C5 63.9(3)
C8 Ru1 C5 158.5(3)
C1 Ru1 C6 114.0(3)
C7 Ru1 C6 38.0(2)
C2 Ru1 C6 126.8(3)
C8 Ru1 C6 63.8(2)
C5 Ru1 C6 128.0(2)
C1 Ru1 C10 127.2(2)
C7 Ru1 C10 64.2(3)
C2 Ru1 C10 160.4(3)
C8 Ru1 C10 63.7(3)
C5 Ru1 C10 112.7(3)
C6 Ru1 C10 38.3(3)
C1 Ru1 C4 62.8(3)
C7 Ru1 C4 159.4(3)
C2 Ru1 C4 63.5(3)
C8 Ru1 C4 125.6(3)
C5 Ru1 C4 37.5(3)
C6 Ru1 C4 161.2(3)
C10 Ru1 C4 126.8(3)
C1 Ru1 C9 160.2(3)
C7 Ru1 C9 64.1(3)
C2 Ru1 C9 160.0(3)
C8 Ru1 C9 37.6(3)
C5 Ru1 C9 126.0(3)
C6 Ru1 C9 63.8(3)
C10 Ru1 C9 38.3(3)
C4 Ru1 C9 112.3(3)
C1 Ru1 C3 62.7(3)
C7 Ru1 C3 126.2(3)
C2 Ru1 C3 37.8(3)
C8 Ru1 C3 112.4(3)
C5 Ru1 C3 63.2(3)
C6 Ru1 C3 159.9(3)
C10 Ru1 C3 160.3(3)
C4 Ru1 C3 37.8(3)
C9 Ru1 C3 126.5(3)
C11 Ru11 C18 160.3(3)
C11 Ru11 C12 38.5(3)
C18 Ru11 C12 125.7(3)
C11 Ru11 C15 37.7(2)
C18 Ru11 C15 160.1(3)
C12 Ru11 C15 63.9(3)
C11 Ru11 C17 127.0(3)
C18 Ru11 C17 38.2(3)
C12 Ru11 C17 111.7(3)
C15 Ru11 C17 160.8(2)
C11 Ru11 C20 127.6(3)
C18 Ru11 C20 63.6(3)
C12 Ru11 C20 161.2(3)
C15 Ru11 C20 113.3(3)
C17 Ru11 C20 64.2(3)
C11 Ru11 C19 160.8(3)
C18 Ru11 C19 38.0(3)
C12 Ru11 C19 159.2(3)
C15 Ru11 C19 127.0(3)
C17 Ru11 C19 64.0(3)
C20 Ru11 C19 38.0(3)
C11 Ru11 C16 113.6(2)
C18 Ru11 C16 63.6(3)
C12 Ru11 C16 127.0(3)
C15 Ru11 C16 127.5(3)
C17 Ru11 C16 38.4(3)
C20 Ru11 C16 38.1(2)
C19 Ru11 C16 63.6(3)
C11 Ru11 C13 63.2(3)
C18 Ru11 C13 111.9(3)
C12 Ru11 C13 37.4(3)
C15 Ru11 C13 63.7(3)
C17 Ru11 C13 125.4(3)
C20 Ru11 C13 160.4(3)
C19 Ru11 C13 126.4(3)
C16 Ru11 C13 159.6(3)
C11 Ru11 C14 63.1(2)
C18 Ru11 C14 126.1(3)
C12 Ru11 C14 63.1(3)
C15 Ru11 C14 38.2(2)
C17 Ru11 C14 158.9(3)
C20 Ru11 C14 127.5(3)
C19 Ru11 C14 112.9(3)
C16 Ru11 C14 161.5(3)
C13 Ru11 C14 37.7(3)
C23 Ru21 C26 160.3(3)
C23 Ru21 C25 63.6(3)
C26 Ru21 C25 127.7(3)
C23 Ru21 C22 38.3(2)
C26 Ru21 C22 126.8(2)
C25 Ru21 C22 64.3(3)
C23 Ru21 C28 111.7(3)
C26 Ru21 C28 63.8(3)
C25 Ru21 C28 159.5(3)
C22 Ru21 C28 125.7(3)
C23 Ru21 C30 160.2(3)
C26 Ru21 C30 37.6(2)
C25 Ru21 C30 113.3(3)
C22 Ru21 C30 160.5(2)
C28 Ru21 C30 63.7(3)
C23 Ru21 C27 125.7(3)
C26 Ru21 C27 38.5(2)
C25 Ru21 C27 161.3(2)
C22 Ru21 C27 111.6(3)
C28 Ru21 C27 38.2(2)
C30 Ru21 C27 64.0(3)
C23 Ru21 C24 37.9(3)
C26 Ru21 C24 160.8(3)
C25 Ru21 C24 37.9(3)
C22 Ru21 C24 64.0(3)
C28 Ru21 C24 125.8(3)
C30 Ru21 C24 127.2(3)
C27 Ru21 C24 159.1(3)
C23 Ru21 C21 63.7(3)
C26 Ru21 C21 113.5(2)
C25 Ru21 C21 38.3(2)
C22 Ru21 C21 38.4(3)
C28 Ru21 C21 160.3(3)
C30 Ru21 C21 127.3(3)
C27 Ru21 C21 126.9(3)
C24 Ru21 C21 63.6(3)
C23 Ru21 C29 126.1(3)
C26 Ru21 C29 63.2(2)
C25 Ru21 C29 127.1(3)
C22 Ru21 C29 159.2(3)
C28 Ru21 C29 37.5(3)
C30 Ru21 C29 38.2(2)
C27 Ru21 C29 63.4(3)
C24 Ru21 C29 112.8(3)
C21 Ru21 C29 161.1(3)
C32 Ru31 C33 38.2(3)
C32 Ru31 C40 161.0(3)
C33 Ru31 C40 159.6(3)
C32 Ru31 C31 38.0(3)
C33 Ru31 C31 63.8(3)
C40 Ru31 C31 127.4(3)
C32 Ru31 C37 113.3(3)
C33 Ru31 C37 125.7(3)
C40 Ru31 C37 63.7(3)
C31 Ru31 C37 128.6(3)
C32 Ru31 C39 160.5(3)
C33 Ru31 C39 125.9(3)
C40 Ru31 C39 37.5(3)
C31 Ru31 C39 159.3(3)
C37 Ru31 C39 63.8(3)
C32 Ru31 C34 63.6(3)
C33 Ru31 C34 38.5(3)
C40 Ru31 C34 126.3(3)
C31 Ru31 C34 63.1(3)
C37 Ru31 C34 159.0(3)
C39 Ru31 C34 111.5(3)
C32 Ru31 C36 128.0(3)
C33 Ru31 C36 160.4(3)
C40 Ru31 C36 37.6(3)
C31 Ru31 C36 114.7(2)
C37 Ru31 C36 38.2(3)
C39 Ru31 C36 63.0(3)
C34 Ru31 C36 160.5(3)
C32 Ru31 C38 127.0(3)
C33 Ru31 C38 111.1(3)
C40 Ru31 C38 63.7(3)
C31 Ru31 C38 161.8(3)
C37 Ru31 C38 38.3(3)
C39 Ru31 C38 38.3(3)
C34 Ru31 C38 124.9(3)
C36 Ru31 C38 63.7(3)
C32 Ru31 C35 63.6(3)
C33 Ru31 C35 64.0(3)
C40 Ru31 C35 112.9(3)
C31 Ru31 C35 37.7(3)
C37 Ru31 C35 162.1(3)
C39 Ru31 C35 125.4(3)
C34 Ru31 C35 37.8(3)
C36 Ru31 C35 128.1(3)
C38 Ru31 C35 158.3(3)
C2 C1 C5 109.3(6)
C2 C1 I1 125.3(5)
C5 C1 I1 125.0(5)
C2 C1 Ru1 71.4(4)
C5 C1 Ru1 71.5(4)
I1 C1 Ru1 128.6(3)
C1 C2 C3 107.1(7)
C1 C2 Ru1 70.7(4)
C3 C2 Ru1 72.3(4)
C1 C2 H2A 126.4
C3 C2 H2A 126.4
Ru1 C2 H2A 122.3
C2 C3 C4 107.9(6)
C2 C3 Ru1 69.9(4)
C4 C3 Ru1 70.6(4)
C2 C3 H3A 126.1
C4 C3 H3A 126.1
Ru1 C3 H3A 125.0
C5 C4 C3 108.4(7)
C5 C4 Ru1 70.7(4)
C3 C4 Ru1 71.6(4)
C5 C4 H4A 125.8
C3 C4 H4A 125.8
Ru1 C4 H4A 123.5
C4 C5 C1 107.3(6)
C4 C5 Ru1 71.8(4)
C1 C5 Ru1 70.5(4)
C4 C5 H5A 126.4
C1 C5 H5A 126.4
Ru1 C5 H5A 123.0
C7 C6 C10 108.5(6)
C7 C6 I2 127.1(5)
C10 C6 I2 124.2(5)
C7 C6 Ru1 70.5(4)
C10 C6 Ru1 70.9(4)
I2 C6 Ru1 127.9(3)
C6 C7 C8 107.4(6)
C6 C7 Ru1 71.6(4)
C8 C7 Ru1 70.9(4)
C6 C7 H7A 126.3
C8 C7 H7A 126.3
Ru1 C7 H7A 122.9
C9 C8 C7 108.6(6)
C9 C8 Ru1 71.9(4)
C7 C8 Ru1 70.3(4)
C9 C8 H8A 125.7
C7 C8 H8A 125.7
Ru1 C8 H8A 123.6
C8 C9 C10 108.0(7)
C8 C9 Ru1 70.5(4)
C10 C9 Ru1 70.5(4)
C8 C9 H9A 126.0
C10 C9 H9A 126.0
Ru1 C9 H9A 124.7
C6 C10 C9 107.5(6)
C6 C10 Ru1 70.8(4)
C9 C10 Ru1 71.3(4)
C6 C10 H10A 126.2
C9 C10 H10A 126.2
Ru1 C10 H10A 123.4
C15 C11 C12 109.1(6)
C15 C11 I11 126.7(5)
C12 C11 I11 123.9(5)
C15 C11 Ru11 71.8(4)
C12 C11 Ru11 71.4(4)
I11 C11 Ru11 128.3(3)
C13 C12 C11 107.5(6)
C13 C12 Ru11 72.0(4)
C11 C12 Ru11 70.1(4)
C13 C12 H12A 126.2
C11 C12 H12A 126.2
Ru11 C12 H12A 123.3
C12 C13 C14 108.4(7)
C12 C13 Ru11 70.5(4)
C14 C13 Ru11 71.2(4)
C12 C13 H13A 125.8
C14 C13 H13A 125.8
Ru11 C13 H13A 124.0
C13 C14 C15 107.9(6)
C13 C14 Ru11 71.0(4)
C15 C14 Ru11 70.0(4)
C13 C14 H14A 126.1
C15 C14 H14A 126.1
Ru11 C14 H14A 124.5
C11 C15 C14 107.1(6)
C11 C15 Ru11 70.5(4)
C14 C15 Ru11 71.7(4)
C11 C15 H15A 126.4
C14 C15 H15A 126.4
Ru11 C15 H15A 123.1
C20 C16 C17 108.1(6)
C20 C16 I12 125.6(5)
C17 C16 I12 125.9(5)
C20 C16 Ru11 70.7(4)
C17 C16 Ru11 70.6(4)
I12 C16 Ru11 129.2(3)
C18 C17 C16 107.0(6)
C18 C17 Ru11 70.7(4)
C16 C17 Ru11 71.1(3)
C18 C17 H17A 126.5
C16 C17 H17A 126.5
Ru11 C17 H17A 123.4
C19 C18 C17 108.9(6)
C19 C18 Ru11 71.3(4)
C17 C18 Ru11 71.1(4)
C19 C18 H18A 125.6
C17 C18 H18A 125.6
Ru11 C18 H18A 123.7
C18 C19 C20 108.0(6)
C18 C19 Ru11 70.7(4)
C20 C19 Ru11 70.9(4)
C18 C19 H19A 126.0
C20 C19 H19A 126.0
Ru11 C19 H19A 124.0
C19 C20 C16 108.0(6)
C19 C20 Ru11 71.1(4)
C16 C20 Ru11 71.2(4)
C19 C20 H20A 126.0
C16 C20 H20A 126.0
Ru11 C20 H20A 123.4
C25 C21 C22 107.7(6)
C25 C21 I21 127.1(5)
C22 C21 I21 125.1(5)
C25 C21 Ru21 70.2(4)
C22 C21 Ru21 70.3(4)
I21 C21 Ru21 129.1(3)
C23 C22 C21 106.9(6)
C23 C22 Ru21 70.4(4)
C21 C22 Ru21 71.2(4)
C23 C22 H22A 126.6
C21 C22 H22A 126.6
Ru21 C22 H22A 123.4
C24 C23 C22 109.1(6)
C24 C23 Ru21 71.7(4)
C22 C23 Ru21 71.3(4)
C24 C23 H23A 125.5
C22 C23 H23A 125.5
Ru21 C23 H23A 123.2
C23 C24 C25 108.0(6)
C23 C24 Ru21 70.4(4)
C25 C24 Ru21 70.7(4)
C23 C24 H24A 126.0
C25 C24 H24A 126.0
Ru21 C24 H24A 124.5
C24 C25 C21 108.4(6)
C24 C25 Ru21 71.4(4)
C21 C25 Ru21 71.5(4)
C24 C25 H25A 125.8
C21 C25 H25A 125.8
Ru21 C25 H25A 122.9
C30 C26 C27 109.0(6)
C30 C26 I22 127.2(5)
C27 C26 I22 123.8(5)
C30 C26 Ru21 71.6(4)
C27 C26 Ru21 71.2(4)
I22 C26 Ru21 126.1(3)
C28 C27 C26 106.8(6)
C28 C27 Ru21 70.9(4)
C26 C27 Ru21 70.3(4)
C28 C27 H27A 126.6
C26 C27 H27A 126.6
Ru21 C27 H27A 123.9
C29 C28 C27 108.5(6)
C29 C28 Ru21 72.0(4)
C27 C28 Ru21 70.9(4)
C29 C28 H28A 125.7
C27 C28 H28A 125.7
Ru21 C28 H28A 123.0
C28 C29 C30 108.2(6)
C28 C29 Ru21 70.5(4)
C30 C29 Ru21 70.2(4)
C28 C29 H29A 125.9
C30 C29 H29A 125.9
Ru21 C29 H29A 125.0
C26 C30 C29 107.5(6)
C26 C30 Ru21 70.7(4)
C29 C30 Ru21 71.6(4)
C26 C30 H30A 126.2
C29 C30 H30A 126.2
Ru21 C30 H30A 123.1
C35 C31 C32 108.8(6)
C35 C31 I31 125.5(5)
C32 C31 I31 125.6(5)
C35 C31 Ru31 71.9(4)
C32 C31 Ru31 70.6(4)
I31 C31 Ru31 126.8(3)
C31 C32 C33 108.3(6)
C31 C32 Ru31 71.4(4)
C33 C32 Ru31 71.2(4)
C31 C32 H32A 125.8
C33 C32 H32A 125.8
Ru31 C32 H32A 123.3
C32 C33 C34 106.9(7)
C32 C33 Ru31 70.6(4)
C34 C33 Ru31 71.2(4)
C32 C33 H33A 126.5
C34 C33 H33A 126.5
Ru31 C33 H33A 123.4
C35 C34 C33 108.6(7)
C35 C34 Ru31 71.6(4)
C33 C34 Ru31 70.4(4)
C35 C34 H34A 125.7
C33 C34 H34A 125.7
Ru31 C34 H34A 123.9
C31 C35 C34 107.4(6)
C31 C35 Ru31 70.4(4)
C34 C35 Ru31 70.6(4)
C31 C35 H35A 126.3
C34 C35 H35A 126.3
Ru31 C35 H35A 124.4
C40 C36 C37 108.4(6)
C40 C36 I32 126.2(5)
C37 C36 I32 125.3(5)
C40 C36 Ru31 70.8(4)
C37 C36 Ru31 70.6(4)
I32 C36 Ru31 127.5(3)
C36 C37 C38 107.5(7)
C36 C37 Ru31 71.2(4)
C38 C37 Ru31 71.5(4)
C36 C37 H37A 126.2
C38 C37 H37A 126.2
Ru31 C37 H37A 122.8
C39 C38 C37 106.7(7)
C39 C38 Ru31 70.2(4)
C37 C38 Ru31 70.2(4)
C39 C38 H38A 126.6
C37 C38 H38A 126.6
Ru31 C38 H38A 124.6
C40 C39 C38 108.8(7)
C40 C39 Ru31 71.1(4)
C38 C39 Ru31 71.5(4)
C40 C39 H39A 125.6
C38 C39 H39A 125.6
Ru31 C39 H39A 123.4
C39 C40 C36 108.6(7)
C39 C40 Ru31 71.3(4)
C36 C40 Ru31 71.5(4)
C39 C40 H40A 125.7
C36 C40 H40A 125.7
Ru31 C40 H40A 123.1

loop_
_geom_bond_atom_site_label_1
_geom_bond_atom_site_label_2
_geom_bond_distance
Ru1 C1 2.156(6)
Ru1 C7 2.159(7)
Ru1 C2 2.165(7)
Ru1 C8 2.167(6)
Ru1 C5 2.168(7)
Ru1 C6 2.173(7)
Ru1 C10 2.175(7)
Ru1 C4 2.183(7)
Ru1 C9 2.186(7)
Ru1 C3 2.196(7)
Ru11 C11 2.160(7)
Ru11 C18 2.174(7)
Ru11 C12 2.177(7)
Ru11 C15 2.178(6)
Ru11 C17 2.178(6)
Ru11 C20 2.179(7)
Ru11 C19 2.181(7)
Ru11 C16 2.185(6)
Ru11 C13 2.197(7)
Ru11 C14 2.200(6)
Ru21 C23 2.168(7)
Ru21 C26 2.169(6)
Ru21 C25 2.175(7)
Ru21 C22 2.179(7)
Ru21 C28 2.181(7)
Ru21 C30 2.181(7)
Ru21 C27 2.182(6)
Ru21 C24 2.185(6)
Ru21 C21 2.192(7)
Ru21 C29 2.200(7)
Ru31 C32 2.163(7)
Ru31 C33 2.170(7)
Ru31 C40 2.173(7)
Ru31 C31 2.173(7)
Ru31 C37 2.175(6)
Ru31 C39 2.175(7)
Ru31 C34 2.180(6)
Ru31 C36 2.182(6)
Ru31 C38 2.192(7)
Ru31 C35 2.193(6)
C1 C2 1.404(10)
C1 C5 1.408(10)
C1 I1 2.097(6)
C2 C3 1.413(10)
C2 H2A 0.9500
C3 C4 1.418(11)
C3 H3A 0.9500
C4 C5 1.400(10)
C4 H4A 0.9500
C5 H5A 0.9500
C6 C7 1.410(9)
C6 C10 1.426(10)
C6 I2 2.081(7)
C7 C8 1.435(10)
C7 H7A 0.9500
C8 C9 1.402(10)
C8 H8A 0.9500
C9 C10 1.430(10)
C9 H9A 0.9500
C10 H10A 0.9500
C11 C15 1.402(9)
C11 C12 1.428(10)
C11 I11 2.087(7)
C12 C13 1.403(10)
C12 H12A 0.9500
C13 C14 1.422(10)
C13 H13A 0.9500
C14 C15 1.434(10)
C14 H14A 0.9500
C15 H15A 0.9500
C16 C20 1.426(10)
C16 C17 1.434(10)
C16 I12 2.074(7)
C17 C18 1.423(10)
C17 H17A 0.9500
C18 C19 1.417(10)
C18 H18A 0.9500
C19 C20 1.418(10)
C19 H19A 0.9500
C20 H20A 0.9500
C21 C25 1.431(9)
C21 C22 1.439(10)
C21 I21 2.067(6)
C22 C23 1.427(9)
C22 H22A 0.9500
C23 C24 1.413(10)
C23 H23A 0.9500
C24 C25 1.414(10)
C24 H24A 0.9500
C25 H25A 0.9500
C26 C30 1.404(9)
C26 C27 1.435(10)
C26 I22 2.080(6)
C27 C28 1.428(9)
C27 H27A 0.9500
C28 C29 1.409(10)
C28 H28A 0.9500
C29 C30 1.435(9)
C29 H29A 0.9500
C30 H30A 0.9500
C31 C35 1.411(10)
C31 C32 1.413(10)
C31 I31 2.085(7)
C32 C33 1.418(10)
C32 H32A 0.9500
C33 C34 1.432(10)
C33 H33A 0.9500
C34 C35 1.417(10)
C34 H34A 0.9500
C35 H35A 0.9500
C36 C40 1.405(10)
C36 C37 1.426(10)
C36 I32 2.076(7)
C37 C38 1.434(10)
C37 H37A 0.9500
C38 C39 1.432(11)
C38 H38A 0.9500
C39 C40 1.399(10)
C39 H39A 0.9500
C40 H40A 0.9500

loop_
_geom_torsion_atom_site_label_1
_geom_torsion_atom_site_label_2
_geom_torsion_atom_site_label_3
_geom_torsion_atom_site_label_4
_geom_torsion
C7 Ru1 C1 C2 -77.9(5)
C8 Ru1 C1 C2 -40.8(10)
C5 Ru1 C1 C2 118.8(6)
C6 Ru1 C1 C2 -119.6(4)
C10 Ru1 C1 C2 -161.9(4)
C4 Ru1 C1 C2 81.0(4)
C9 Ru1 C1 C2 161.3(8)
C3 Ru1 C1 C2 38.3(4)
C7 Ru1 C1 C5 163.3(4)
C2 Ru1 C1 C5 -118.8(6)
C8 Ru1 C1 C5 -159.5(7)
C6 Ru1 C1 C5 121.6(4)
C10 Ru1 C1 C5 79.4(5)
C4 Ru1 C1 C5 -37.8(4)
C9 Ru1 C1 C5 42.5(10)
C3 Ru1 C1 C5 -80.5(4)
C7 Ru1 C1 I1 42.9(6)
C2 Ru1 C1 I1 120.8(7)
C8 Ru1 C1 I1 80.0(9)
C5 Ru1 C1 I1 -120.5(6)
C6 Ru1 C1 I1 1.1(5)
C10 Ru1 C1 I1 -41.1(6)
C4 Ru1 C1 I1 -158.2(5)
C9 Ru1 C1 I1 -77.9(10)
C3 Ru1 C1 I1 159.1(5)
C5 C1 C2 C3 -1.9(8)
I1 C1 C2 C3 171.8(5)
Ru1 C1 C2 C3 -63.6(5)
C5 C1 C2 Ru1 61.7(5)
I1 C1 C2 Ru1 -124.6(5)
C7 Ru1 C2 C1 123.2(4)
C8 Ru1 C2 C1 165.0(4)
C5 Ru1 C2 C1 -36.9(4)
C6 Ru1 C2 C1 82.4(5)
C10 Ru1 C2 C1 47.7(10)
C4 Ru1 C2 C1 -79.0(5)
C9 Ru1 C2 C1 -161.5(8)
C3 Ru1 C2 C1 -116.0(6)
C1 Ru1 C2 C3 116.0(6)
C7 Ru1 C2 C3 -120.8(4)
C8 Ru1 C2 C3 -79.0(5)
C5 Ru1 C2 C3 79.1(4)
C6 Ru1 C2 C3 -161.6(4)
C10 Ru1 C2 C3 163.8(7)
C4 Ru1 C2 C3 37.0(4)
C9 Ru1 C2 C3 -45.5(10)
C1 C2 C3 C4 1.9(8)
Ru1 C2 C3 C4 -60.7(5)
C1 C2 C3 Ru1 62.6(5)
C1 Ru1 C3 C2 -38.4(4)
C7 Ru1 C3 C2 79.9(5)
C8 Ru1 C3 C2 121.9(4)
C5 Ru1 C3 C2 -81.3(4)
C6 Ru1 C3 C2 47.2(9)
C10 Ru1 C3 C2 -163.8(7)
C4 Ru1 C3 C2 -118.4(6)
C9 Ru1 C3 C2 162.3(4)
C1 Ru1 C3 C4 80.0(5)
C7 Ru1 C3 C4 -161.7(4)
C2 Ru1 C3 C4 118.4(6)
C8 Ru1 C3 C4 -119.7(5)
C5 Ru1 C3 C4 37.1(4)
C6 Ru1 C3 C4 165.6(7)
C10 Ru1 C3 C4 -45.4(9)
C9 Ru1 C3 C4 -79.3(5)
C2 C3 C4 C5 -1.2(8)
Ru1 C3 C4 C5 -61.4(5)
C2 C3 C4 Ru1 60.2(5)
C1 Ru1 C4 C5 38.2(4)
C7 Ru1 C4 C5 164.1(7)
C2 Ru1 C4 C5 80.9(5)
C8 Ru1 C4 C5 -161.2(4)
C6 Ru1 C4 C5 -46.7(10)
C10 Ru1 C4 C5 -79.5(5)
C9 Ru1 C4 C5 -120.6(5)
C3 Ru1 C4 C5 118.0(6)
C1 Ru1 C4 C3 -79.7(5)
C7 Ru1 C4 C3 46.1(10)
C2 Ru1 C4 C3 -37.0(4)
C8 Ru1 C4 C3 80.9(5)
C5 Ru1 C4 C3 -118.0(6)
C6 Ru1 C4 C3 -164.6(7)
C10 Ru1 C4 C3 162.6(4)
C9 Ru1 C4 C3 121.4(4)
C3 C4 C5 C1 0.1(8)
Ru1 C4 C5 C1 -62.0(5)
C3 C4 C5 Ru1 62.0(5)
C2 C1 C5 C4 1.1(8)
I1 C1 C5 C4 -172.6(5)
Ru1 C1 C5 C4 62.8(5)
C2 C1 C5 Ru1 -61.7(5)
I1 C1 C5 Ru1 124.6(5)
C1 Ru1 C5 C4 -116.6(6)
C7 Ru1 C5 C4 -162.3(8)
C2 Ru1 C5 C4 -79.7(5)
C8 Ru1 C5 C4 45.8(9)
C6 Ru1 C5 C4 162.7(4)
C10 Ru1 C5 C4 121.5(5)
C9 Ru1 C5 C4 79.8(5)
C3 Ru1 C5 C4 -37.3(4)
C7 Ru1 C5 C1 -45.7(10)
C2 Ru1 C5 C1 36.9(4)
C8 Ru1 C5 C1 162.4(6)
C6 Ru1 C5 C1 -80.7(5)
C10 Ru1 C5 C1 -121.9(4)
C4 Ru1 C5 C1 116.6(6)
C9 Ru1 C5 C1 -163.6(4)
C3 Ru1 C5 C1 79.3(4)
C1 Ru1 C6 C7 121.1(4)
C2 Ru1 C6 C7 79.3(5)
C8 Ru1 C6 C7 -38.6(4)
C5 Ru1 C6 C7 162.8(4)
C10 Ru1 C6 C7 -118.6(6)
C4 Ru1 C6 C7 -163.0(8)
C9 Ru1 C6 C7 -80.7(4)
C3 Ru1 C6 C7 45.1(9)
C1 Ru1 C6 C10 -120.3(4)
C7 Ru1 C6 C10 118.6(6)
C2 Ru1 C6 C10 -162.1(4)
C8 Ru1 C6 C10 80.0(4)
C5 Ru1 C6 C10 -78.6(5)
C4 Ru1 C6 C10 -44.4(10)
C9 Ru1 C6 C10 37.9(4)
C3 Ru1 C6 C10 163.7(7)
C1 Ru1 C6 I2 -1.3(5)
C7 Ru1 C6 I2 -122.4(7)
C2 Ru1 C6 I2 -43.1(5)
C8 Ru1 C6 I2 -161.0(5)
C5 Ru1 C6 I2 40.4(6)
C10 Ru1 C6 I2 119.0(6)
C4 Ru1 C6 I2 74.6(10)
C9 Ru1 C6 I2 156.9(5)
C3 Ru1 C6 I2 -77.3(8)
C10 C6 C7 C8 1.2(8)
I2 C6 C7 C8 -174.4(5)
Ru1 C6 C7 C8 62.3(5)
C10 C6 C7 Ru1 -61.0(5)
I2 C6 C7 Ru1 123.3(5)
C1 Ru1 C7 C6 -81.2(5)
C2 Ru1 C7 C6 -121.7(4)
C8 Ru1 C7 C6 116.6(6)
C5 Ru1 C7 C6 -47.4(10)
C10 Ru1 C7 C6 37.2(4)
C4 Ru1 C7 C6 164.4(7)
C9 Ru1 C7 C6 79.9(5)
C3 Ru1 C7 C6 -162.4(4)
C1 Ru1 C7 C8 162.2(4)
C2 Ru1 C7 C8 121.7(4)
C5 Ru1 C7 C8 -164.0(8)
C6 Ru1 C7 C8 -116.6(6)
C10 Ru1 C7 C8 -79.4(4)
C4 Ru1 C7 C8 47.8(9)
C9 Ru1 C7 C8 -36.7(4)
C3 Ru1 C7 C8 81.0(5)
C6 C7 C8 C9 -0.6(8)
Ru1 C7 C8 C9 62.1(5)
C6 C7 C8 Ru1 -62.7(5)
C1 Ru1 C8 C9 -167.9(7)
C7 Ru1 C8 C9 -118.2(6)
C2 Ru1 C8 C9 161.9(4)
C5 Ru1 C8 C9 48.0(9)
C6 Ru1 C8 C9 -80.4(5)
C10 Ru1 C8 C9 -37.5(4)
C4 Ru1 C8 C9 80.5(5)
C3 Ru1 C8 C9 121.3(5)
C1 Ru1 C8 C7 -49.7(9)
C2 Ru1 C8 C7 -79.9(5)
C5 Ru1 C8 C7 166.2(6)
C6 Ru1 C8 C7 37.8(4)
C10 Ru1 C8 C7 80.7(4)
C4 Ru1 C8 C7 -161.3(4)
C9 Ru1 C8 C7 118.2(6)
C3 Ru1 C8 C7 -120.4(4)
C7 C8 C9 C10 -0.3(8)
Ru1 C8 C9 C10 60.8(5)
C7 C8 C9 Ru1 -61.1(5)
C1 Ru1 C9 C8 168.7(7)
C7 Ru1 C9 C8 37.8(4)
C2 Ru1 C9 C8 -46.4(10)
C5 Ru1 C9 C8 -160.3(4)
C6 Ru1 C9 C8 80.3(5)
C10 Ru1 C9 C8 118.3(7)
C4 Ru1 C9 C8 -119.9(5)
C3 Ru1 C9 C8 -79.3(5)
C1 Ru1 C9 C10 50.4(10)
C7 Ru1 C9 C10 -80.4(5)
C2 Ru1 C9 C10 -164.7(7)
C8 Ru1 C9 C10 -118.3(6)
C5 Ru1 C9 C10 81.4(5)
C6 Ru1 C9 C10 -38.0(4)
C4 Ru1 C9 C10 121.8(4)
C3 Ru1 C9 C10 162.4(4)
C7 C6 C10 C9 -1.4(8)
I2 C6 C10 C9 174.4(5)
Ru1 C6 C10 C9 -62.2(5)
C7 C6 C10 Ru1 60.7(5)
I2 C6 C10 Ru1 -123.5(5)
C8 C9 C10 C6 1.1(8)
Ru1 C9 C10 C6 61.8(5)
C8 C9 C10 Ru1 -60.8(5)
C1 Ru1 C10 C6 82.1(5)
C7 Ru1 C10 C6 -36.9(4)
C2 Ru1 C10 C6 47.3(10)
C8 Ru1 C10 C6 -80.3(4)
C5 Ru1 C10 C6 123.1(4)
C4 Ru1 C10 C6 163.6(4)
C9 Ru1 C10 C6 -117.1(6)
C3 Ru1 C10 C6 -163.3(7)
C1 Ru1 C10 C9 -160.8(4)
C7 Ru1 C10 C9 80.2(4)
C2 Ru1 C10 C9 164.3(7)
C8 Ru1 C10 C9 36.8(4)
C5 Ru1 C10 C9 -119.9(4)
C6 Ru1 C10 C9 117.1(6)
C4 Ru1 C10 C9 -79.3(5)
C3 Ru1 C10 C9 -46.3(9)
C18 Ru11 C11 C15 161.2(7)
C12 Ru11 C11 C15 118.3(6)
C17 Ru11 C11 C15 -163.5(4)
C20 Ru11 C11 C15 -79.7(5)
C19 Ru11 C11 C15 -44.0(9)
C16 Ru11 C11 C15 -121.4(4)
C13 Ru11 C11 C15 80.9(4)
C14 Ru11 C11 C15 38.4(4)
C18 Ru11 C11 C12 43.0(9)
C15 Ru11 C11 C12 -118.3(6)
C17 Ru11 C11 C12 78.2(5)
C20 Ru11 C11 C12 162.1(4)
C19 Ru11 C11 C12 -162.3(7)
C16 Ru11 C11 C12 120.4(4)
C13 Ru11 C11 C12 -37.3(4)
C14 Ru11 C11 C12 -79.9(4)
C18 Ru11 C11 I11 -76.0(9)
C12 Ru11 C11 I11 -119.0(6)
C15 Ru11 C11 I11 122.8(6)
C17 Ru11 C11 I11 -40.7(5)
C20 Ru11 C11 I11 43.1(5)
C19 Ru11 C11 I11 78.8(9)
C16 Ru11 C11 I11 1.4(5)
C13 Ru11 C11 I11 -156.3(5)
C14 Ru11 C11 I11 161.2(5)
C15 C11 C12 C13 0.4(7)
I11 C11 C12 C13 -173.1(5)
Ru11 C11 C12 C13 62.8(5)
C15 C11 C12 Ru11 -62.3(5)
I11 C11 C12 Ru11 124.2(5)
C11 Ru11 C12 C13 -117.0(6)
C18 Ru11 C12 C13 79.5(5)
C15 Ru11 C12 C13 -80.1(4)
C17 Ru11 C12 C13 120.4(4)
C20 Ru11 C12 C13 -166.2(7)
C19 Ru11 C12 C13 46.7(9)
C16 Ru11 C12 C13 161.2(4)
C14 Ru11 C12 C13 -37.2(4)
C18 Ru11 C12 C11 -163.5(4)
C15 Ru11 C12 C11 36.8(4)
C17 Ru11 C12 C11 -122.7(4)
C20 Ru11 C12 C11 -49.2(9)
C19 Ru11 C12 C11 163.6(6)
C16 Ru11 C12 C11 -81.8(4)
C13 Ru11 C12 C11 117.0(6)
C14 Ru11 C12 C11 79.8(4)
C11 C12 C13 C14 0.0(7)
Ru11 C12 C13 C14 61.5(4)
C11 C12 C13 Ru11 -61.5(5)
C11 Ru11 C13 C12 38.4(4)
C18 Ru11 C13 C12 -120.6(4)
C15 Ru11 C13 C12 80.7(4)
C17 Ru11 C13 C12 -79.5(5)
C20 Ru11 C13 C12 166.7(7)
C19 Ru11 C13 C12 -161.2(4)
C16 Ru11 C13 C12 -47.6(9)
C14 Ru11 C13 C12 118.3(6)
C11 Ru11 C13 C14 -79.9(4)
C18 Ru11 C13 C14 121.2(4)
C12 Ru11 C13 C14 -118.3(6)
C15 Ru11 C13 C14 -37.5(4)
C17 Ru11 C13 C14 162.2(4)
C20 Ru11 C13 C14 48.4(9)
C19 Ru11 C13 C14 80.5(5)
C16 Ru11 C13 C14 -165.9(6)
C12 C13 C14 C15 -0.4(7)
Ru11 C13 C14 C15 60.7(4)
C12 C13 C14 Ru11 -61.1(5)
C11 Ru11 C14 C13 80.2(4)
C18 Ru11 C14 C13 -79.2(5)
C12 Ru11 C14 C13 36.9(4)
C15 Ru11 C14 C13 118.1(6)
C17 Ru11 C14 C13 -43.8(9)
C20 Ru11 C14 C13 -161.6(4)
C19 Ru11 C14 C13 -120.6(4)
C16 Ru11 C14 C13 164.5(7)
C11 Ru11 C14 C15 -37.9(4)
C18 Ru11 C14 C15 162.7(4)
C12 Ru11 C14 C15 -81.2(4)
C17 Ru11 C14 C15 -161.8(7)
C20 Ru11 C14 C15 80.4(5)
C19 Ru11 C14 C15 121.4(4)
C16 Ru11 C14 C15 46.4(10)
C13 Ru11 C14 C15 -118.1(6)
C12 C11 C15 C14 -0.7(7)
I11 C11 C15 C14 172.6(5)
Ru11 C11 C15 C14 -62.8(4)
C12 C11 C15 Ru11 62.1(5)
I11 C11 C15 Ru11 -124.6(5)
C13 C14 C15 C11 0.7(7)
Ru11 C14 C15 C11 61.9(4)
C13 C14 C15 Ru11 -61.3(4)
C18 Ru11 C15 C11 -161.4(7)
C12 Ru11 C15 C11 -37.6(4)
C17 Ru11 C15 C11 43.6(10)
C20 Ru11 C15 C11 121.9(4)
C19 Ru11 C15 C11 163.3(4)
C16 Ru11 C15 C11 80.4(5)
C13 Ru11 C15 C11 -79.5(4)
C14 Ru11 C15 C11 -116.5(6)
C11 Ru11 C15 C14 116.5(6)
C18 Ru11 C15 C14 -44.9(10)
C12 Ru11 C15 C14 78.9(4)
C17 Ru11 C15 C14 160.1(7)
C20 Ru11 C15 C14 -121.6(4)
C19 Ru11 C15 C14 -80.2(5)
C16 Ru11 C15 C14 -163.1(4)
C13 Ru11 C15 C14 37.0(4)
C11 Ru11 C16 C20 121.4(4)
C18 Ru11 C16 C20 -80.1(4)
C12 Ru11 C16 C20 163.6(4)
C15 Ru11 C16 C20 80.3(5)
C17 Ru11 C16 C20 -118.2(6)
C19 Ru11 C16 C20 -37.5(4)
C13 Ru11 C16 C20 -162.2(7)
C14 Ru11 C16 C20 45.9(10)
C11 Ru11 C16 C17 -120.3(4)
C18 Ru11 C16 C17 38.1(4)
C12 Ru11 C16 C17 -78.1(5)
C15 Ru11 C16 C17 -161.5(4)
C20 Ru11 C16 C17 118.2(6)
C19 Ru11 C16 C17 80.7(4)
C13 Ru11 C16 C17 -43.9(9)
C14 Ru11 C16 C17 164.1(7)
C11 Ru11 C16 I12 0.7(5)
C18 Ru11 C16 I12 159.1(5)
C12 Ru11 C16 I12 42.9(6)
C15 Ru11 C16 I12 -40.4(6)
C17 Ru11 C16 I12 121.0(6)
C20 Ru11 C16 I12 -120.7(6)
C19 Ru11 C16 I12 -158.3(5)
C13 Ru11 C16 I12 77.1(9)
C14 Ru11 C16 I12 -74.9(9)
C20 C16 C17 C18 -0.9(7)
I12 C16 C17 C18 173.1(5)
Ru11 C16 C17 C18 -62.0(4)
C20 C16 C17 Ru11 61.0(4)
I12 C16 C17 Ru11 -124.9(5)
C11 Ru11 C17 C18 -161.6(4)
C12 Ru11 C17 C18 -120.7(4)
C15 Ru11 C17 C18 166.5(7)
C20 Ru11 C17 C18 79.4(4)
C19 Ru11 C17 C18 37.0(4)
C16 Ru11 C17 C18 116.6(6)
C13 Ru11 C17 C18 -80.7(5)
C14 Ru11 C17 C18 -49.4(9)
C11 Ru11 C17 C16 81.8(5)
C18 Ru11 C17 C16 -116.6(6)
C12 Ru11 C17 C16 122.7(4)
C15 Ru11 C17 C16 49.9(10)
C20 Ru11 C17 C16 -37.2(4)
C19 Ru11 C17 C16 -79.6(4)
C13 Ru11 C17 C16 162.7(4)
C14 Ru11 C17 C16 -166.0(7)
C16 C17 C18 C19 0.6(7)
Ru11 C17 C18 C19 -61.6(5)
C16 C17 C18 Ru11 62.2(4)
C11 Ru11 C18 C19 166.8(7)
C12 Ru11 C18 C19 -161.7(4)
C15 Ru11 C18 C19 -48.5(9)
C17 Ru11 C18 C19 118.5(6)
C20 Ru11 C18 C19 37.4(4)
C16 Ru11 C18 C19 80.2(4)
C13 Ru11 C18 C19 -121.6(4)
C14 Ru11 C18 C19 -81.2(5)
C11 Ru11 C18 C17 48.3(9)
C12 Ru11 C18 C17 79.8(5)
C15 Ru11 C18 C17 -167.0(7)
C20 Ru11 C18 C17 -81.1(4)
C19 Ru11 C18 C17 -118.5(6)
C16 Ru11 C18 C17 -38.3(4)
C13 Ru11 C18 C17 119.9(4)
C14 Ru11 C18 C17 160.3(4)
C17 C18 C19 C20 0.0(8)
Ru11 C18 C19 C20 -61.5(5)
C17 C18 C19 Ru11 61.5(5)
C11 Ru11 C19 C18 -166.5(7)
C12 Ru11 C19 C18 45.7(9)
C15 Ru11 C19 C18 161.4(4)
C17 Ru11 C19 C18 -37.2(4)
C20 Ru11 C19 C18 -117.8(6)
C16 Ru11 C19 C18 -80.1(4)
C13 Ru11 C19 C18 79.0(5)
C14 Ru11 C19 C18 119.9(4)
C11 Ru11 C19 C20 -48.6(9)
C18 Ru11 C19 C20 117.8(6)
C12 Ru11 C19 C20 163.5(6)
C15 Ru11 C19 C20 -80.8(5)
C17 Ru11 C19 C20 80.7(4)
C16 Ru11 C19 C20 37.7(4)
C13 Ru11 C19 C20 -163.2(4)
C14 Ru11 C19 C20 -122.2(4)
C18 C19 C20 C16 -0.6(8)
Ru11 C19 C20 C16 -62.0(5)
C18 C19 C20 Ru11 61.4(5)
C17 C16 C20 C19 1.0(7)
I12 C16 C20 C19 -173.1(5)
Ru11 C16 C20 C19 61.9(5)
C17 C16 C20 Ru11 -61.0(4)
I12 C16 C20 Ru11 125.0(5)
C11 Ru11 C20 C19 161.8(4)
C18 Ru11 C20 C19 -37.4(4)
C12 Ru11 C20 C19 -161.7(7)
C15 Ru11 C20 C19 120.9(4)
C17 Ru11 C20 C19 -80.1(4)
C16 Ru11 C20 C19 -117.5(6)
C13 Ru11 C20 C19 43.9(9)
C14 Ru11 C20 C19 79.2(5)
C11 Ru11 C20 C16 -80.7(5)
C18 Ru11 C20 C16 80.1(4)
C12 Ru11 C20 C16 -44.2(9)
C15 Ru11 C20 C16 -121.6(4)
C17 Ru11 C20 C16 37.4(4)
C19 Ru11 C20 C16 117.5(6)
C13 Ru11 C20 C16 161.5(7)
C14 Ru11 C20 C16 -163.3(4)
C23 Ru21 C21 C25 -79.9(4)
C26 Ru21 C21 C25 121.7(4)
C22 Ru21 C21 C25 -118.1(5)
C28 Ru21 C21 C25 -160.9(7)
C30 Ru21 C21 C25 80.7(4)
C27 Ru21 C21 C25 163.9(4)
C24 Ru21 C21 C25 -37.4(4)
C29 Ru21 C21 C25 46.2(9)
C23 Ru21 C21 C22 38.2(4)
C26 Ru21 C21 C22 -120.2(4)
C25 Ru21 C21 C22 118.1(5)
C28 Ru21 C21 C22 -42.8(9)
C30 Ru21 C21 C22 -161.2(4)
C27 Ru21 C21 C22 -78.0(4)
C24 Ru21 C21 C22 80.7(4)
C29 Ru21 C21 C22 164.3(7)
C23 Ru21 C21 I21 157.9(5)
C26 Ru21 C21 I21 -0.5(5)
C25 Ru21 C21 I21 -122.2(6)
C22 Ru21 C21 I21 119.7(6)
C28 Ru21 C21 I21 76.9(9)
C30 Ru21 C21 I21 -41.5(6)
C27 Ru21 C21 I21 41.7(6)
C24 Ru21 C21 I21 -159.6(5)
C29 Ru21 C21 I21 -76.0(9)
C25 C21 C22 C23 -1.2(8)
I21 C21 C22 C23 173.6(5)
Ru21 C21 C22 C23 -61.8(5)
C25 C21 C22 Ru21 60.6(5)
I21 C21 C22 Ru21 -124.6(5)
C26 Ru21 C22 C23 -161.7(4)
C25 Ru21 C22 C23 79.2(4)
C28 Ru21 C22 C23 -79.9(5)
C30 Ru21 C22 C23 166.6(7)
C27 Ru21 C22 C23 -120.7(4)
C24 Ru21 C22 C23 36.9(4)
C21 Ru21 C22 C23 116.5(6)
C29 Ru21 C22 C23 -49.2(9)
C23 Ru21 C22 C21 -116.5(6)
C26 Ru21 C22 C21 81.8(5)
C25 Ru21 C22 C21 -37.3(4)
C28 Ru21 C22 C21 163.6(4)
C30 Ru21 C22 C21 50.2(9)
C27 Ru21 C22 C21 122.8(4)
C24 Ru21 C22 C21 -79.6(4)
C29 Ru21 C22 C21 -165.6(6)
C21 C22 C23 C24 0.3(8)
Ru21 C22 C23 C24 -62.1(5)
C21 C22 C23 Ru21 62.3(5)
C26 Ru21 C23 C24 166.6(7)
C25 Ru21 C23 C24 37.2(4)
C22 Ru21 C23 C24 118.4(6)
C28 Ru21 C23 C24 -120.9(4)
C30 Ru21 C23 C24 -48.4(10)
C27 Ru21 C23 C24 -161.9(4)
C21 Ru21 C23 C24 80.1(4)
C29 Ru21 C23 C24 -81.0(5)
C26 Ru21 C23 C22 48.1(10)
C25 Ru21 C23 C22 -81.3(4)
C28 Ru21 C23 C22 120.6(4)
C30 Ru21 C23 C22 -166.9(7)
C27 Ru21 C23 C22 79.7(5)
C24 Ru21 C23 C22 -118.4(6)
C21 Ru21 C23 C22 -38.4(4)
C29 Ru21 C23 C22 160.6(4)
C22 C23 C24 C25 0.8(8)
Ru21 C23 C24 C25 -61.0(5)
C22 C23 C24 Ru21 61.8(5)
C26 Ru21 C24 C23 -166.2(7)
C25 Ru21 C24 C23 -118.2(6)
C22 Ru21 C24 C23 -37.3(4)
C28 Ru21 C24 C23 79.3(5)
C30 Ru21 C24 C23 161.4(4)
C27 Ru21 C24 C23 45.2(9)
C21 Ru21 C24 C23 -80.4(4)
C29 Ru21 C24 C23 120.1(4)
C23 Ru21 C24 C25 118.2(6)
C26 Ru21 C24 C25 -48.0(10)
C22 Ru21 C24 C25 80.8(4)
C28 Ru21 C24 C25 -162.5(4)
C30 Ru21 C24 C25 -80.4(5)
C27 Ru21 C24 C25 163.3(7)
C21 Ru21 C24 C25 37.8(4)
C29 Ru21 C24 C25 -121.7(4)
C23 C24 C25 C21 -1.5(8)
Ru21 C24 C25 C21 -62.4(5)
C23 C24 C25 Ru21 60.9(5)
C22 C21 C25 C24 1.7(8)
I21 C21 C25 C24 -173.0(5)
Ru21 C21 C25 C24 62.3(5)
C22 C21 C25 Ru21 -60.6(5)
I21 C21 C25 Ru21 124.6(5)
C23 Ru21 C25 C24 -37.2(4)
C26 Ru21 C25 C24 162.0(4)
C22 Ru21 C25 C24 -80.1(4)
C28 Ru21 C25 C24 44.1(10)
C30 Ru21 C25 C24 121.2(4)
C27 Ru21 C25 C24 -161.4(7)
C21 Ru21 C25 C24 -117.5(6)
C29 Ru21 C25 C24 79.5(5)
C23 Ru21 C25 C21 80.3(4)
C26 Ru21 C25 C21 -80.4(5)
C22 Ru21 C25 C21 37.5(4)
C28 Ru21 C25 C21 161.7(7)
C30 Ru21 C25 C21 -121.2(4)
C27 Ru21 C25 C21 -43.9(10)
C24 Ru21 C25 C21 117.5(6)
C29 Ru21 C25 C21 -162.9(4)
C23 Ru21 C26 C30 161.4(7)
C25 Ru21 C26 C30 -79.5(5)
C22 Ru21 C26 C30 -163.3(4)
C28 Ru21 C26 C30 80.3(4)
C27 Ru21 C26 C30 118.4(6)
C24 Ru21 C26 C30 -44.3(9)
C21 Ru21 C26 C30 -121.2(4)
C29 Ru21 C26 C30 38.2(4)
C23 Ru21 C26 C27 43.1(9)
C25 Ru21 C26 C27 162.2(4)
C22 Ru21 C26 C27 78.3(5)
C28 Ru21 C26 C27 -38.0(4)
C30 Ru21 C26 C27 -118.4(6)
C24 Ru21 C26 C27 -162.7(7)
C21 Ru21 C26 C27 120.4(4)
C29 Ru21 C26 C27 -80.2(4)
C23 Ru21 C26 I22 -75.5(9)
C25 Ru21 C26 I22 43.6(5)
C22 Ru21 C26 I22 -40.3(5)
C28 Ru21 C26 I22 -156.6(5)
C30 Ru21 C26 I22 123.1(6)
C27 Ru21 C26 I22 -118.6(6)
C24 Ru21 C26 I22 78.8(9)
C21 Ru21 C26 I22 1.9(5)
C29 Ru21 C26 I22 161.3(5)
C30 C26 C27 C28 -0.2(8)
I22 C26 C27 C28 -176.8(5)
Ru21 C26 C27 C28 61.9(5)
C30 C26 C27 Ru21 -62.0(5)
I22 C26 C27 Ru21 121.4(5)
C23 Ru21 C27 C28 79.8(5)
C26 Ru21 C27 C28 -116.7(6)
C25 Ru21 C27 C28 -165.9(7)
C22 Ru21 C27 C28 120.8(4)
C30 Ru21 C27 C28 -79.9(4)
C24 Ru21 C27 C28 47.4(9)
C21 Ru21 C27 C28 161.7(4)
C29 Ru21 C27 C28 -37.1(4)
C23 Ru21 C27 C26 -163.5(4)
C25 Ru21 C27 C26 -49.2(10)
C22 Ru21 C27 C26 -122.5(4)
C28 Ru21 C27 C26 116.7(6)
C30 Ru21 C27 C26 36.7(4)
C24 Ru21 C27 C26 164.1(7)
C21 Ru21 C27 C26 -81.7(5)
C29 Ru21 C27 C26 79.6(4)
C26 C27 C28 C29 1.1(8)
Ru21 C27 C28 C29 62.5(5)
C26 C27 C28 Ru21 -61.5(5)
C23 Ru21 C28 C29 121.6(4)
C26 Ru21 C28 C29 -79.4(4)
C25 Ru21 C28 C29 49.3(9)
C22 Ru21 C28 C29 162.7(4)
C30 Ru21 C28 C29 -37.3(4)
C27 Ru21 C28 C29 -117.8(6)
C24 Ru21 C28 C29 81.1(5)
C21 Ru21 C28 C29 -166.0(7)
C23 Ru21 C28 C27 -120.6(4)
C26 Ru21 C28 C27 38.3(4)
C25 Ru21 C28 C27 167.1(7)
C22 Ru21 C28 C27 -79.5(5)
C30 Ru21 C28 C27 80.5(4)
C24 Ru21 C28 C27 -161.1(4)
C21 Ru21 C28 C27 -48.2(9)
C29 Ru21 C28 C27 117.8(6)
C27 C28 C29 C30 -1.5(8)
Ru21 C28 C29 C30 60.3(5)
C27 C28 C29 Ru21 -61.9(5)
C23 Ru21 C29 C28 -78.5(5)
C26 Ru21 C29 C28 81.0(4)
C25 Ru21 C29 C28 -160.5(4)
C22 Ru21 C29 C28 -43.0(9)
C30 Ru21 C29 C28 118.6(6)
C27 Ru21 C29 C28 37.7(4)
C24 Ru21 C29 C28 -119.6(4)
C21 Ru21 C29 C28 165.4(7)
C23 Ru21 C29 C30 162.9(4)
C26 Ru21 C29 C30 -37.6(4)
C25 Ru21 C29 C30 80.8(5)
C22 Ru21 C29 C30 -161.6(6)
C28 Ru21 C29 C30 -118.6(6)
C27 Ru21 C29 C30 -80.9(4)
C24 Ru21 C29 C30 121.7(4)
C21 Ru21 C29 C30 46.8(9)
C27 C26 C30 C29 -0.8(8)
I22 C26 C30 C29 175.7(5)
Ru21 C26 C30 C29 -62.5(5)
C27 C26 C30 Ru21 61.8(5)
I22 C26 C30 Ru21 -121.8(5)
C28 C29 C30 C26 1.4(8)
Ru21 C29 C30 C26 62.0(5)
C28 C29 C30 Ru21 -60.5(5)
C23 Ru21 C30 C26 -161.5(7)
C25 Ru21 C30 C26 122.1(4)
C22 Ru21 C30 C26 43.5(10)
C28 Ru21 C30 C26 -80.3(4)
C27 Ru21 C30 C26 -37.6(4)
C24 Ru21 C30 C26 163.3(4)
C21 Ru21 C30 C26 80.4(5)
C29 Ru21 C30 C26 -116.9(6)
C23 Ru21 C30 C29 -44.6(10)
C26 Ru21 C30 C29 116.9(6)
C25 Ru21 C30 C29 -121.0(4)
C22 Ru21 C30 C29 160.4(7)
C28 Ru21 C30 C29 36.6(4)
C27 Ru21 C30 C29 79.3(4)
C24 Ru21 C30 C29 -79.8(5)
C21 Ru21 C30 C29 -162.7(4)
C32 Ru31 C31 C35 118.3(6)
C33 Ru31 C31 C35 80.7(4)
C40 Ru31 C31 C35 -79.2(5)
C37 Ru31 C31 C35 -163.3(4)
C39 Ru31 C31 C35 -42.3(9)
C34 Ru31 C31 C35 37.5(4)
C36 Ru31 C31 C35 -121.0(4)
C38 Ru31 C31 C35 158.4(8)
C33 Ru31 C31 C32 -37.6(4)
C40 Ru31 C31 C32 162.5(4)
C37 Ru31 C31 C32 78.4(5)
C39 Ru31 C31 C32 -160.6(7)
C34 Ru31 C31 C32 -80.8(4)
C36 Ru31 C31 C32 120.7(4)
C38 Ru31 C31 C32 40.1(10)
C35 Ru31 C31 C32 -118.3(6)
C32 Ru31 C31 I31 -120.5(6)
C33 Ru31 C31 I31 -158.0(5)
C40 Ru31 C31 I31 42.1(6)
C37 Ru31 C31 I31 -42.1(6)
C39 Ru31 C31 I31 79.0(8)
C34 Ru31 C31 I31 158.8(5)
C36 Ru31 C31 I31 0.3(5)
C38 Ru31 C31 I31 -80.4(10)
C35 Ru31 C31 I31 121.2(6)
C35 C31 C32 C33 -0.2(7)
I31 C31 C32 C33 -176.2(5)
Ru31 C31 C32 C33 61.9(5)
C35 C31 C32 Ru31 -62.1(5)
I31 C31 C32 Ru31 121.9(5)
C33 Ru31 C32 C31 117.7(6)
C40 Ru31 C32 C31 -46.9(10)
C37 Ru31 C32 C31 -123.6(4)
C39 Ru31 C32 C31 159.4(7)
C34 Ru31 C32 C31 79.3(4)
C36 Ru31 C32 C31 -82.1(5)
C38 Ru31 C32 C31 -165.4(4)
C35 Ru31 C32 C31 37.0(4)
C40 Ru31 C32 C33 -164.7(7)
C31 Ru31 C32 C33 -117.7(6)
C37 Ru31 C32 C33 118.7(4)
C39 Ru31 C32 C33 41.6(10)
C34 Ru31 C32 C33 -38.4(4)
C36 Ru31 C32 C33 160.1(4)
C38 Ru31 C32 C33 76.8(5)
C35 Ru31 C32 C33 -80.8(5)
C31 C32 C33 C34 0.2(7)
Ru31 C32 C33 C34 62.3(5)
C31 C32 C33 Ru31 -62.1(5)
C40 Ru31 C33 C32 165.6(7)
C31 Ru31 C33 C32 37.4(4)
C37 Ru31 C33 C32 -82.8(5)
C39 Ru31 C33 C32 -164.1(4)
C34 Ru31 C33 C32 116.5(6)
C36 Ru31 C33 C32 -53.0(10)
C38 Ru31 C33 C32 -123.5(4)
C35 Ru31 C33 C32 79.6(4)
C32 Ru31 C33 C34 -116.5(6)
C40 Ru31 C33 C34 49.1(10)
C31 Ru31 C33 C34 -79.1(5)
C37 Ru31 C33 C34 160.7(4)
C39 Ru31 C33 C34 79.4(5)
C36 Ru31 C33 C34 -169.5(7)
C38 Ru31 C33 C34 120.0(5)
C35 Ru31 C33 C34 -36.9(4)
C32 C33 C34 C35 -0.2(8)
Ru31 C33 C34 C35 61.8(5)
C32 C33 C34 Ru31 -62.0(5)
C32 Ru31 C34 C35 -80.2(5)
C33 Ru31 C34 C35 -118.3(6)
C40 Ru31 C34 C35 80.8(5)
C31 Ru31 C34 C35 -37.4(4)
C37 Ru31 C34 C35 -166.7(7)
C39 Ru31 C34 C35 120.6(4)
C36 Ru31 C34 C35 51.1(10)
C38 Ru31 C34 C35 161.6(4)
C32 Ru31 C34 C33 38.1(4)
C40 Ru31 C34 C33 -160.9(4)
C31 Ru31 C34 C33 80.9(5)
C37 Ru31 C34 C33 -48.4(10)
C39 Ru31 C34 C33 -121.1(5)
C36 Ru31 C34 C33 169.4(7)
C38 Ru31 C34 C33 -80.1(5)
C35 Ru31 C34 C33 118.3(6)
C32 C31 C35 C34 0.1(7)
I31 C31 C35 C34 176.1(4)
Ru31 C31 C35 C34 -61.2(5)
C32 C31 C35 Ru31 61.3(4)
I31 C31 C35 Ru31 -122.7(5)
C33 C34 C35 C31 0.0(7)
Ru31 C34 C35 C31 61.1(4)
C33 C34 C35 Ru31 -61.0(5)
C32 Ru31 C35 C31 -37.3(4)
C33 Ru31 C35 C31 -80.0(4)
C40 Ru31 C35 C31 122.1(4)
C37 Ru31 C35 C31 46.9(11)
C39 Ru31 C35 C31 163.0(4)
C34 Ru31 C35 C31 -117.5(6)
C36 Ru31 C35 C31 81.7(5)
C38 Ru31 C35 C31 -161.9(7)
C32 Ru31 C35 C34 80.3(5)
C33 Ru31 C35 C34 37.5(4)
C40 Ru31 C35 C34 -120.3(5)
C31 Ru31 C35 C34 117.5(6)
C37 Ru31 C35 C34 164.4(8)
C39 Ru31 C35 C34 -79.4(5)
C36 Ru31 C35 C34 -160.8(4)
C38 Ru31 C35 C34 -44.3(9)
C32 Ru31 C36 C40 162.0(4)
C33 Ru31 C36 C40 -159.2(7)
C31 Ru31 C36 C40 119.8(4)
C37 Ru31 C36 C40 -118.4(6)
C39 Ru31 C36 C40 -37.2(4)
C34 Ru31 C36 C40 40.8(10)
C38 Ru31 C36 C40 -80.3(5)
C35 Ru31 C36 C40 78.1(5)
C32 Ru31 C36 C37 -79.5(5)
C33 Ru31 C36 C37 -40.7(10)
C40 Ru31 C36 C37 118.4(6)
C31 Ru31 C36 C37 -121.7(4)
C39 Ru31 C36 C37 81.2(5)
C34 Ru31 C36 C37 159.2(7)
C38 Ru31 C36 C37 38.2(4)
C35 Ru31 C36 C37 -163.5(4)
C32 Ru31 C36 I32 40.6(6)
C33 Ru31 C36 I32 79.4(9)
C40 Ru31 C36 I32 -121.5(6)
C31 Ru31 C36 I32 -1.6(5)
C37 Ru31 C36 I32 120.1(7)
C39 Ru31 C36 I32 -158.7(5)
C34 Ru31 C36 I32 -80.7(9)
C38 Ru31 C36 I32 158.3(5)
C35 Ru31 C36 I32 -43.4(6)
C40 C36 C37 C38 -1.5(8)
I32 C36 C37 C38 174.6(5)
Ru31 C36 C37 C38 -62.6(5)
C40 C36 C37 Ru31 61.1(5)
I32 C36 C37 Ru31 -122.8(5)
C32 Ru31 C37 C36 122.5(4)
C33 Ru31 C37 C36 164.4(4)
C40 Ru31 C37 C36 -36.8(4)
C31 Ru31 C37 C36 81.4(5)
C39 Ru31 C37 C36 -78.8(5)
C34 Ru31 C37 C36 -160.7(7)
C38 Ru31 C37 C36 -116.8(6)
C35 Ru31 C37 C36 46.5(11)
C32 Ru31 C37 C38 -120.8(5)
C33 Ru31 C37 C38 -78.9(5)
C40 Ru31 C37 C38 80.0(5)
C31 Ru31 C37 C38 -161.8(4)
C39 Ru31 C37 C38 37.9(4)
C34 Ru31 C37 C38 -44.0(10)
C36 Ru31 C37 C38 116.8(6)
C35 Ru31 C37 C38 163.3(8)
C36 C37 C38 C39 1.3(7)
Ru31 C37 C38 C39 -61.1(5)
C36 C37 C38 Ru31 62.4(4)
C32 Ru31 C38 C39 -161.9(4)
C33 Ru31 C38 C39 -121.7(4)
C40 Ru31 C38 C39 36.8(4)
C31 Ru31 C38 C39 168.4(7)
C37 Ru31 C38 C39 117.0(6)
C34 Ru31 C38 C39 -80.6(5)
C36 Ru31 C38 C39 79.0(5)
C35 Ru31 C38 C39 -49.2(9)
C32 Ru31 C38 C37 81.1(5)
C33 Ru31 C38 C37 121.3(4)
C40 Ru31 C38 C37 -80.2(5)
C31 Ru31 C38 C37 51.3(10)
C39 Ru31 C38 C37 -117.0(6)
C34 Ru31 C38 C37 162.3(4)
C36 Ru31 C38 C37 -38.0(4)
C35 Ru31 C38 C37 -166.2(7)
C37 C38 C39 C40 -0.6(7)
Ru31 C38 C39 C40 -61.7(5)
C37 C38 C39 Ru31 61.1(5)
C32 Ru31 C39 C40 166.3(7)
C33 Ru31 C39 C40 -163.3(4)
C31 Ru31 C39 C40 -51.5(9)
C37 Ru31 C39 C40 80.2(5)
C34 Ru31 C39 C40 -122.2(4)
C36 Ru31 C39 C40 37.3(4)
C38 Ru31 C39 C40 118.2(6)
C35 Ru31 C39 C40 -81.8(5)
C32 Ru31 C39 C38 48.0(10)
C33 Ru31 C39 C38 78.5(5)
C40 Ru31 C39 C38 -118.2(6)
C31 Ru31 C39 C38 -169.8(6)
C37 Ru31 C39 C38 -38.0(4)
C34 Ru31 C39 C38 119.6(4)
C36 Ru31 C39 C38 -80.9(5)
C35 Ru31 C39 C38 159.9(4)
C38 C39 C40 C36 -0.3(8)
Ru31 C39 C40 C36 -62.2(5)
C38 C39 C40 Ru31 61.9(5)
C37 C36 C40 C39 1.1(8)
I32 C36 C40 C39 -174.9(5)
Ru31 C36 C40 C39 62.1(5)
C37 C36 C40 Ru31 -61.0(5)
I32 C36 C40 Ru31 123.0(5)
C32 Ru31 C40 C39 -165.9(7)
C33 Ru31 C40 C39 42.1(10)
C31 Ru31 C40 C39 159.6(4)
C37 Ru31 C40 C39 -80.5(5)
C34 Ru31 C40 C39 77.8(5)
C36 Ru31 C40 C39 -117.8(6)
C38 Ru31 C40 C39 -37.5(4)
C35 Ru31 C40 C39 118.9(4)
C32 Ru31 C40 C36 -48.1(10)
C33 Ru31 C40 C36 159.9(7)
C31 Ru31 C40 C36 -82.6(5)
C37 Ru31 C40 C36 37.4(4)
C39 Ru31 C40 C36 117.8(6)
C34 Ru31 C40 C36 -164.3(4)
C38 Ru31 C40 C36 80.3(4)
C35 Ru31 C40 C36 -123.3(4)
